data_2226918
loop_
_publ_author_name
'bin Shawkataly, Omar'
'Khan, Imthyaz Ahmed'
'Yeap, Chin Sing'
'Fun, Hoong-Kun'

_publ_section_title
;
 Tris[4-(methylsulfanyl)phenyl]arsine
;
_journal_coeditor_code HB5559
_journal_issue 8
_journal_name_full 'Acta Crystallographica Section E'
_journal_page_first o2116
_journal_paper_doi 10.1107/S160053681002876X
_journal_volume 66
_journal_year 2010
_chemical_formula_iupac 'C21 H21 As S3'
_chemical_formula_moiety 'C21 H21 As S3'
_chemical_formula_sum 'C21 H21 As S3'
_chemical_formula_weight 444.48
_chemical_name_systematic
;
Tris[4-(methylsulfanyl)phenyl]arsine
;
_space_group_IT_number 14
_symmetry_cell_setting monoclinic
_symmetry_space_group_name_Hall '-P 2ybc'
_symmetry_space_group_name_H-M 'P 1 21/c 1'
_atom_sites_solution_hydrogens geom
_atom_sites_solution_primary direct
_atom_sites_solution_secondary difmap
_audit_creation_method SHELXL-97
_cell_angle_alpha 90.00
_cell_angle_beta 110.8600(10)
_cell_angle_gamma 90.00
_cell_formula_units_Z 4
_cell_length_a 11.0839(2)
_cell_length_b 11.4556(2)
_cell_length_c 17.3247(2)
_cell_measurement_reflns_used 6720
_cell_measurement_temperature 100.00(10)
_cell_measurement_theta_max 31.04
_cell_measurement_theta_min 2.65
_cell_volume 2055.58(6)
_computing_cell_refinement 'SAINT (Bruker, 2009)'
_computing_data_collection 'APEX2 (Bruker, 2009)'
_computing_data_reduction 'SAINT (Bruker, 2009)'
_computing_molecular_graphics 'SHELXTL (Sheldrick, 2008)'
_computing_publication_material
;
SHELXTL (Sheldrick, 2008) and PLATON (Spek, 2009)
;
_computing_structure_refinement 'SHELXTL (Sheldrick, 2008)'
_computing_structure_solution 'SHELXTL (Sheldrick, 2008)'
_diffrn_ambient_temperature 100
_diffrn_measured_fraction_theta_full 0.994
_diffrn_measured_fraction_theta_max 0.994
_diffrn_measurement_device_type 'Bruker SMART APEXII CCD'
_diffrn_measurement_method '\f and \w scans'
_diffrn_radiation_monochromator graphite
_diffrn_radiation_source 'fine-focus sealed tube'
_diffrn_radiation_type MoK\a
_diffrn_radiation_wavelength 0.71073
_diffrn_reflns_av_R_equivalents 0.0513
_diffrn_reflns_av_sigmaI/netI 0.0545
_diffrn_reflns_limit_h_max 16
_diffrn_reflns_limit_h_min -16
_diffrn_reflns_limit_k_max 17
_diffrn_reflns_limit_k_min -11
_diffrn_reflns_limit_l_max 25
_diffrn_reflns_limit_l_min -25
_diffrn_reflns_number 31130
_diffrn_reflns_theta_full 32.03
_diffrn_reflns_theta_max 32.03
_diffrn_reflns_theta_min 1.97
_diffrn_standards_number 0
_exptl_absorpt_coefficient_mu 1.960
_exptl_absorpt_correction_T_max 0.821
_exptl_absorpt_correction_T_min 0.545
_exptl_absorpt_correction_type multi-scan
_exptl_absorpt_process_details '(<i>SADABS</i>; Bruker, 2009)'
_exptl_crystal_colour colourless
_exptl_crystal_density_diffrn 1.436
_exptl_crystal_density_method 'not measured'
_exptl_crystal_description block
_exptl_crystal_F_000 912
_exptl_crystal_size_max 0.35
_exptl_crystal_size_mid 0.13
_exptl_crystal_size_min 0.11
_refine_diff_density_max 0.860
_refine_diff_density_min -0.507
_refine_ls_extinction_method none
_refine_ls_goodness_of_fit_ref 1.005
_refine_ls_hydrogen_treatment constr
_refine_ls_matrix_type full
_refine_ls_number_parameters 229
_refine_ls_number_reflns 7111
_refine_ls_number_restraints 0
_refine_ls_restrained_S_all 1.005
_refine_ls_R_factor_all 0.0664
_refine_ls_R_factor_gt 0.0392
_refine_ls_shift/su_max 0.001
_refine_ls_shift/su_mean 0.000
_refine_ls_structure_factor_coef Fsqd
_refine_ls_weighting_details 'calc w=1/[\s^2^(Fo^2^)+(0.0486P)^2^] where P=(Fo^2^+2Fc^2^)/3'
_refine_ls_weighting_scheme calc
_refine_ls_wR_factor_gt 0.0865
_refine_ls_wR_factor_ref 0.0974
_reflns_number_gt 5098
_reflns_number_total 7111
_reflns_threshold_expression I>2\s(I)
_cod_data_source_file hb5559.cif
_cod_data_source_block I
_cod_original_sg_symbol_H-M 'P 21/c'
_cod_database_code 2226918
_cod_database_fobs_code 2226918

loop_
_symmetry_equiv_pos_as_xyz
'x, y, z'
'-x, y+1/2, -z+1/2'
'-x, -y, -z'
'x, -y-1/2, z-1/2'

loop_
_atom_site_type_symbol
_atom_site_label
_atom_site_fract_x
_atom_site_fract_y
_atom_site_fract_z
_atom_site_U_iso_or_equiv
_atom_site_adp_type
_atom_site_calc_flag
_atom_site_refinement_flags
_atom_site_occupancy
_atom_site_disorder_assembly
_atom_site_disorder_group
As As1 0.851830(19) 0.703422(18) 0.496255(12) 0.01802(6) Uani d . 1 . .
S S1 0.60863(5) 1.03859(5) 0.17158(3) 0.03019(13) Uani d . 1 . .
S S2 0.83788(6) 1.05708(5) 0.78874(3) 0.02996(13) Uani d . 1 . .
S S3 1.44348(5) 0.76333(6) 0.50798(4) 0.03192(14) Uani d . 1 . .
C C1 0.78015(19) 0.80668(17) 0.40006(12) 0.0183(4) Uani d . 1 . .
C C2 0.64685(19) 0.81069(18) 0.35944(13) 0.0224(4) Uani d . 1 . .
H H2A 0.5944 0.7653 0.3790 0.027 Uiso calc R 1 . .
C C3 0.59018(19) 0.88051(19) 0.29053(12) 0.0234(4) Uani d . 1 . .
H H3A 0.5008 0.8824 0.2651 0.028 Uiso calc R 1 . .
C C4 0.66768(19) 0.94822(18) 0.25918(12) 0.0204(4) Uani d . 1 . .
C C5 0.80152(19) 0.94533(17) 0.29981(11) 0.0192(4) Uani d . 1 . .
H H5A 0.8542 0.9905 0.2802 0.023 Uiso calc R 1 . .
C C6 0.85652(18) 0.87601(17) 0.36893(11) 0.0183(4) Uani d . 1 . .
H H6A 0.9458 0.8754 0.3952 0.022 Uiso calc R 1 . .
C C7 0.84768(18) 0.81425(17) 0.58127(12) 0.0178(4) Uani d . 1 . .
C C8 0.8544(2) 0.77177(19) 0.65816(13) 0.0262(5) Uani d . 1 . .
H H8A 0.8605 0.6918 0.6680 0.031 Uiso calc R 1 . .
C C9 0.8520(2) 0.8473(2) 0.71996(13) 0.0286(5) Uani d . 1 . .
H H9A 0.8567 0.8174 0.7709 0.034 Uiso calc R 1 . .
C C10 0.84255(19) 0.96751(18) 0.70672(12) 0.0204(4) Uani d . 1 . .
C C11 0.83575(18) 1.01047(18) 0.63009(12) 0.0197(4) Uani d . 1 . .
H H11A 0.8293 1.0904 0.6201 0.024 Uiso calc R 1 . .
C C12 0.83859(18) 0.93414(17) 0.56862(12) 0.0186(4) Uani d . 1 . .
H H12A 0.8343 0.9639 0.5178 0.022 Uiso calc R 1 . .
C C13 1.03380(18) 0.72022(17) 0.50883(12) 0.0178(4) Uani d . 1 . .
C C14 1.0843(2) 0.64556(18) 0.46419(12) 0.0214(4) Uani d . 1 . .
H H14A 1.0332 0.5857 0.4330 0.026 Uiso calc R 1 . .
C C15 1.2091(2) 0.65933(19) 0.46564(12) 0.0230(4) Uani d . 1 . .
H H15A 1.2408 0.6092 0.4351 0.028 Uiso calc R 1 . .
C C16 1.28772(19) 0.74795(19) 0.51259(12) 0.0209(4) Uani d . 1 . .
C C17 1.24043(19) 0.81979(18) 0.56012(12) 0.0198(4) Uani d . 1 . .
H H17A 1.2931 0.8768 0.5938 0.024 Uiso calc R 1 . .
C C18 1.11392(19) 0.80605(17) 0.55710(11) 0.0190(4) Uani d . 1 . .
H H18A 1.0825 0.8555 0.5881 0.023 Uiso calc R 1 . .
C C19 0.4396(2) 1.0054(2) 0.12929(14) 0.0353(6) Uani d . 1 . .
H H19A 0.4018 1.0427 0.0765 0.053 Uiso calc R 1 . .
H H19B 0.3984 1.0333 0.1660 0.053 Uiso calc R 1 . .
H H19C 0.4281 0.9225 0.1228 0.053 Uiso calc R 1 . .
C C20 0.7909(3) 1.1960(2) 0.73922(14) 0.0367(6) Uani d . 1 . .
H H20A 0.7705 1.2484 0.7761 0.055 Uiso calc R 1 . .
H H20B 0.7164 1.1862 0.6899 0.055 Uiso calc R 1 . .
H H20C 0.8606 1.2276 0.7252 0.055 Uiso calc R 1 . .
C C21 1.5139(2) 0.8774(3) 0.58105(19) 0.0518(8) Uani d . 1 . .
H H21A 1.5994 0.8937 0.5821 0.078 Uiso calc R 1 . .
H H21B 1.5180 0.8531 0.6350 0.078 Uiso calc R 1 . .
H H21C 1.4619 0.9465 0.5652 0.078 Uiso calc R 1 . .

loop_
_atom_site_aniso_label
_atom_site_aniso_U_11
_atom_site_aniso_U_22
_atom_site_aniso_U_33
_atom_site_aniso_U_12
_atom_site_aniso_U_13
_atom_site_aniso_U_23
As1 0.01501(10) 0.01771(11) 0.02239(10) -0.00177(8) 0.00793(8) -0.00007(8)
S1 0.0216(3) 0.0365(3) 0.0284(3) -0.0021(2) 0.0039(2) 0.0102(2)
S2 0.0388(3) 0.0320(3) 0.0207(2) 0.0064(3) 0.0126(2) -0.0011(2)
S3 0.0181(3) 0.0435(4) 0.0390(3) 0.0006(2) 0.0161(2) -0.0026(3)
C1 0.0159(9) 0.0198(10) 0.0199(9) -0.0017(8) 0.0074(7) -0.0023(7)
C2 0.0152(9) 0.0263(11) 0.0274(10) -0.0050(8) 0.0096(8) 0.0010(8)
C3 0.0136(9) 0.0296(12) 0.0265(10) -0.0020(8) 0.0065(8) 0.0013(9)
C4 0.0186(10) 0.0214(10) 0.0210(9) 0.0002(8) 0.0069(8) -0.0015(8)
C5 0.0176(9) 0.0208(10) 0.0208(9) -0.0029(8) 0.0088(7) -0.0033(8)
C6 0.0135(9) 0.0216(10) 0.0210(9) -0.0027(7) 0.0075(7) -0.0029(8)
C7 0.0122(9) 0.0209(10) 0.0220(9) 0.0005(7) 0.0081(7) 0.0017(7)
C8 0.0351(13) 0.0199(11) 0.0282(11) 0.0051(9) 0.0168(9) 0.0061(8)
C9 0.0379(13) 0.0277(12) 0.0230(10) 0.0047(10) 0.0143(9) 0.0071(9)
C10 0.0164(9) 0.0260(11) 0.0199(9) 0.0016(8) 0.0077(7) 0.0003(8)
C11 0.0166(9) 0.0191(10) 0.0243(9) 0.0007(8) 0.0085(8) 0.0010(8)
C12 0.0175(9) 0.0197(10) 0.0210(9) -0.0007(8) 0.0097(7) 0.0037(7)
C13 0.0145(9) 0.0195(10) 0.0196(9) -0.0002(7) 0.0061(7) 0.0016(7)
C14 0.0210(10) 0.0200(10) 0.0232(9) 0.0013(8) 0.0078(8) -0.0015(8)
C15 0.0215(10) 0.0256(11) 0.0239(10) 0.0044(9) 0.0106(8) -0.0015(8)
C16 0.0156(9) 0.0248(11) 0.0238(10) 0.0037(8) 0.0087(8) 0.0046(8)
C17 0.0137(9) 0.0239(11) 0.0215(9) 0.0006(7) 0.0059(7) 0.0019(8)
C18 0.0169(9) 0.0215(10) 0.0194(9) 0.0011(8) 0.0076(7) 0.0001(7)
C19 0.0242(12) 0.0306(13) 0.0392(13) 0.0000(10) -0.0033(10) 0.0034(10)
C20 0.0505(16) 0.0318(14) 0.0249(11) 0.0106(11) 0.0100(11) -0.0038(9)
C21 0.0193(12) 0.069(2) 0.0692(19) -0.0159(13) 0.0189(12) -0.0260(16)

loop_
_atom_type_symbol
_atom_type_description
_atom_type_scat_dispersion_real
_atom_type_scat_dispersion_imag
_atom_type_scat_source
C C 0.0033 0.0016 'International Tables Vol C Tables 4.2.6.8 and 6.1.1.4'
H H 0.0000 0.0000 'International Tables Vol C Tables 4.2.6.8 and 6.1.1.4'
S S 0.1246 0.1234 'International Tables Vol C Tables 4.2.6.8 and 6.1.1.4'
As As 0.0499 2.0058 'International Tables Vol C Tables 4.2.6.8 and 6.1.1.4'

loop_
_geom_angle_atom_site_label_1
_geom_angle_atom_site_label_2
_geom_angle_atom_site_label_3
_geom_angle_site_symmetry_1
_geom_angle_site_symmetry_3
_geom_angle
_geom_angle_publ_flag
C7 As1 C13 . . 98.73(8) ?
C7 As1 C1 . . 97.87(8) ?
C13 As1 C1 . . 97.15(8) ?
C4 S1 C19 . . 103.97(10) ?
C10 S2 C20 . . 102.53(10) ?
C16 S3 C21 . . 103.15(11) ?
C2 C1 C6 . . 117.67(18) ?
C2 C1 As1 . . 118.95(14) ?
C6 C1 As1 . . 123.38(14) ?
C3 C2 C1 . . 121.84(18) ?
C3 C2 H2A . . 119.1 ?
C1 C2 H2A . . 119.1 ?
C2 C3 C4 . . 120.00(19) ?
C2 C3 H3A . . 120.0 ?
C4 C3 H3A . . 120.0 ?
C5 C4 C3 . . 118.59(18) ?
C5 C4 S1 . . 116.77(15) ?
C3 C4 S1 . . 124.64(15) ?
C6 C5 C4 . . 120.71(18) ?
C6 C5 H5A . . 119.6 ?
C4 C5 H5A . . 119.6 ?
C5 C6 C1 . . 121.18(18) ?
C5 C6 H6A . . 119.4 ?
C1 C6 H6A . . 119.4 ?
C12 C7 C8 . . 118.15(18) ?
C12 C7 As1 . . 122.86(14) ?
C8 C7 As1 . . 118.99(15) ?
C9 C8 C7 . . 120.8(2) ?
C9 C8 H8A . . 119.6 ?
C7 C8 H8A . . 119.6 ?
C8 C9 C10 . . 120.74(19) ?
C8 C9 H9A . . 119.6 ?
C10 C9 H9A . . 119.6 ?
C11 C10 C9 . . 118.78(18) ?
C11 C10 S2 . . 123.63(16) ?
C9 C10 S2 . . 117.58(15) ?
C12 C11 C10 . . 120.06(19) ?
C12 C11 H11A . . 120.0 ?
C10 C11 H11A . . 120.0 ?
C11 C12 C7 . . 121.50(18) ?
C11 C12 H12A . . 119.2 ?
C7 C12 H12A . . 119.2 ?
C18 C13 C14 . . 118.11(18) ?
C18 C13 As1 . . 123.30(15) ?
C14 C13 As1 . . 118.53(15) ?
C15 C14 C13 . . 121.01(19) ?
C15 C14 H14A . . 119.5 ?
C13 C14 H14A . . 119.5 ?
C14 C15 C16 . . 120.41(19) ?
C14 C15 H15A . . 119.8 ?
C16 C15 H15A . . 119.8 ?
C17 C16 C15 . . 119.12(18) ?
C17 C16 S3 . . 123.24(16) ?
C15 C16 S3 . . 117.64(16) ?
C16 C17 C18 . . 119.79(19) ?
C16 C17 H17A . . 120.1 ?
C18 C17 H17A . . 120.1 ?
C13 C18 C17 . . 121.48(19) ?
C13 C18 H18A . . 119.3 ?
C17 C18 H18A . . 119.3 ?
S1 C19 H19A . . 109.5 ?
S1 C19 H19B . . 109.5 ?
H19A C19 H19B . . 109.5 ?
S1 C19 H19C . . 109.5 ?
H19A C19 H19C . . 109.5 ?
H19B C19 H19C . . 109.5 ?
S2 C20 H20A . . 109.5 ?
S2 C20 H20B . . 109.5 ?
H20A C20 H20B . . 109.5 ?
S2 C20 H20C . . 109.5 ?
H20A C20 H20C . . 109.5 ?
H20B C20 H20C . . 109.5 ?
S3 C21 H21A . . 109.5 ?
S3 C21 H21B . . 109.5 ?
H21A C21 H21B . . 109.5 ?
S3 C21 H21C . . 109.5 ?
H21A C21 H21C . . 109.5 ?
H21B C21 H21C . . 109.5 ?

loop_
_geom_bond_atom_site_label_1
_geom_bond_atom_site_label_2
_geom_bond_site_symmetry_2
_geom_bond_distance
_geom_bond_publ_flag
As1 C7 . 1.9574(19) ?
As1 C13 . 1.960(2) ?
As1 C1 . 1.9660(19) ?
S1 C4 . 1.760(2) ?
S1 C19 . 1.793(2) ?
S2 C10 . 1.768(2) ?
S2 C20 . 1.795(2) ?
S3 C16 . 1.765(2) ?
S3 C21 . 1.793(3) ?
C1 C2 . 1.393(3) ?
C1 C6 . 1.401(3) ?
C2 C3 . 1.388(3) ?
C2 H2A . 0.9300 ?
C3 C4 . 1.402(3) ?
C3 H3A . 0.9300 ?
C4 C5 . 1.398(3) ?
C5 C6 . 1.384(3) ?
C5 H5A . 0.9300 ?
C6 H6A . 0.9300 ?
C7 C12 . 1.389(3) ?
C7 C8 . 1.395(3) ?
C8 C9 . 1.384(3) ?
C8 H8A . 0.9300 ?
C9 C10 . 1.394(3) ?
C9 H9A . 0.9300 ?
C10 C11 . 1.392(3) ?
C11 C12 . 1.387(3) ?
C11 H11A . 0.9300 ?
C12 H12A . 0.9300 ?
C13 C18 . 1.388(3) ?
C13 C14 . 1.397(3) ?
C14 C15 . 1.384(3) ?
C14 H14A . 0.9300 ?
C15 C16 . 1.395(3) ?
C15 H15A . 0.9300 ?
C16 C17 . 1.392(3) ?
C17 C18 . 1.393(3) ?
C17 H17A . 0.9300 ?
C18 H18A . 0.9300 ?
C19 H19A . 0.9600 ?
C19 H19B . 0.9600 ?
C19 H19C . 0.9600 ?
C20 H20A . 0.9600 ?
C20 H20B . 0.9600 ?
C20 H20C . 0.9600 ?
C21 H21A . 0.9600 ?
C21 H21B . 0.9600 ?
C21 H21C . 0.9600 ?

loop_
_geom_hbond_atom_site_label_D
_geom_hbond_atom_site_label_H
_geom_hbond_atom_site_label_A
_geom_hbond_site_symmetry_A
_geom_hbond_distance_DH
_geom_hbond_distance_HA
_geom_hbond_distance_DA
_geom_hbond_angle_DHA
_geom_hbond_publ_flag
C21 H21A Cg1 1_655 0.96 2.55 3.441(3) 155 y

loop_
_geom_torsion_atom_site_label_1
_geom_torsion_atom_site_label_2
_geom_torsion_atom_site_label_3
_geom_torsion_atom_site_label_4
_geom_torsion_site_symmetry_1
_geom_torsion_site_symmetry_2
_geom_torsion_site_symmetry_3
_geom_torsion_site_symmetry_4
_geom_torsion
_geom_torsion_publ_flag
C7 As1 C1 C2 . . . . -89.18(16) ?
C13 As1 C1 C2 . . . . 170.93(16) ?
C7 As1 C1 C6 . . . . 91.80(17) ?
C13 As1 C1 C6 . . . . -8.09(17) ?
C6 C1 C2 C3 . . . . -0.1(3) ?
As1 C1 C2 C3 . . . . -179.13(16) ?
C1 C2 C3 C4 . . . . 1.0(3) ?
C2 C3 C4 C5 . . . . -1.3(3) ?
C2 C3 C4 S1 . . . . 179.00(16) ?
C19 S1 C4 C5 . . . . 172.71(16) ?
C19 S1 C4 C3 . . . . -7.6(2) ?
C3 C4 C5 C6 . . . . 0.8(3) ?
S1 C4 C5 C6 . . . . -179.54(15) ?
C4 C5 C6 C1 . . . . 0.2(3) ?
C2 C1 C6 C5 . . . . -0.5(3) ?
As1 C1 C6 C5 . . . . 178.50(14) ?
C13 As1 C7 C12 . . . . 79.74(17) ?
C1 As1 C7 C12 . . . . -18.79(18) ?
C13 As1 C7 C8 . . . . -100.12(17) ?
C1 As1 C7 C8 . . . . 161.35(16) ?
C12 C7 C8 C9 . . . . 0.0(3) ?
As1 C7 C8 C9 . . . . 179.87(17) ?
C7 C8 C9 C10 . . . . 0.1(3) ?
C8 C9 C10 C11 . . . . -0.1(3) ?
C8 C9 C10 S2 . . . . 179.13(18) ?
C20 S2 C10 C11 . . . . 11.2(2) ?
C20 S2 C10 C9 . . . . -167.94(19) ?
C9 C10 C11 C12 . . . . -0.1(3) ?
S2 C10 C11 C12 . . . . -179.27(15) ?
C10 C11 C12 C7 . . . . 0.2(3) ?
C8 C7 C12 C11 . . . . -0.2(3) ?
As1 C7 C12 C11 . . . . 179.94(14) ?
C7 As1 C13 C18 . . . . -9.49(18) ?
C1 As1 C13 C18 . . . . 89.65(17) ?
C7 As1 C13 C14 . . . . 173.47(16) ?
C1 As1 C13 C14 . . . . -87.39(16) ?
C18 C13 C14 C15 . . . . -2.3(3) ?
As1 C13 C14 C15 . . . . 174.91(15) ?
C13 C14 C15 C16 . . . . 0.6(3) ?
C14 C15 C16 C17 . . . . 2.2(3) ?
C14 C15 C16 S3 . . . . -177.57(16) ?
C21 S3 C16 C17 . . . . 4.1(2) ?
C21 S3 C16 C15 . . . . -176.15(18) ?
C15 C16 C17 C18 . . . . -3.1(3) ?
S3 C16 C17 C18 . . . . 176.61(15) ?
C14 C13 C18 C17 . . . . 1.3(3) ?
As1 C13 C18 C17 . . . . -175.74(14) ?
C16 C17 C18 C13 . . . . 1.4(3) ?

loop_
_cod_related_entry_id
_cod_related_entry_database
_cod_related_entry_code
1 ChemSpider 24745609
